data_2023407
loop_
_publ_author_name
'Mewis, Ryan E.'
'Hulme, Matthew C.'
'Marron, Jack'
'Langley, Stuart K.'
'Sutcliffe, Oliver B.'
'Benjamin, Sophie L.'

_publ_section_title
;
 Synthesis and crystal structures of five fluorinated diphenidine
 derivatives.
;
_journal_coeditor_code EE2011
_journal_issue 'Pt 3'
_journal_name_full 'Acta crystallographica. Section E, Crystallographic communications'
_journal_page_first 229
_journal_page_last 234
_journal_paper_doi 10.1107/S2056989025001288
_journal_volume 81
_journal_year 2025
_chemical_formula_iupac 'C18 H20 F2 N +, Cl -'
_chemical_formula_moiety 'C18 H20 F2 N +, Cl -'
_chemical_formula_sum 'C18 H20 Cl F2 N'
_chemical_formula_weight 323.80
_chemical_name_systematic
;
1-[1-(2,6-Difluorophenyl)-2-phenylethyl]pyrrolidin-1-ium chloride
;
_space_group_crystal_system triclinic
_space_group_IT_number 2
_space_group_name_Hall '-P 1'
_space_group_name_H-M_alt 'P -1'
_atom_sites_solution_hydrogens mixed
_audit_creation_method SHELXL-2018/3
_cell_angle_alpha 88.059(5)
_cell_angle_beta 82.349(4)
_cell_angle_gamma 86.140(5)
_cell_formula_units_Z 4
_cell_length_a 8.1365(4)
_cell_length_b 12.7421(10)
_cell_length_c 16.0451(8)
_cell_measurement_reflns_used 9872
_cell_measurement_temperature 123(2)
_cell_measurement_theta_max 25.43
_cell_measurement_theta_min 2.99
_cell_volume 1644.42(17)
_computing_cell_refinement 'CrysAlisPro (Agilent, 2014)'
_computing_data_collection 'CrysAlisPro (Agilent, 2014)'
_computing_data_reduction 'CrysAlisPro (Agilent, 2014)'
_computing_molecular_graphics
;
X-SEED (Barbour, 2020)
;
_computing_structure_refinement
;
<i>SHELXL2018/3</i>  (Sheldrick, 2015b)
;
_computing_structure_solution
;
<i>SHELXT2014/5</i> (Sheldrick, 2015a)
;
_diffrn_ambient_temperature 123(2)
_diffrn_measured_fraction_theta_full 0.995
_diffrn_measured_fraction_theta_max 0.995
_diffrn_measurement_device_type 'Oxford Diffraction Xcalibur'
_diffrn_measurement_method 'scans in phi and omega'
_diffrn_radiation_type MoK\a
_diffrn_radiation_wavelength 0.71073
_diffrn_reflns_av_R_equivalents 0.0321
_diffrn_reflns_av_unetI/netI 0.0468
_diffrn_reflns_limit_h_max 8
_diffrn_reflns_limit_h_min -9
_diffrn_reflns_limit_k_max 15
_diffrn_reflns_limit_k_min -15
_diffrn_reflns_limit_l_max 19
_diffrn_reflns_limit_l_min -19
_diffrn_reflns_number 13277
_diffrn_reflns_theta_full 24.998
_diffrn_reflns_theta_max 24.998
_diffrn_reflns_theta_min 2.988
_diffrn_source 'fine-focus sealed tube'
_exptl_absorpt_coefficient_mu 0.248
_exptl_absorpt_correction_T_max 0.928
_exptl_absorpt_correction_T_min 0.888
_exptl_absorpt_correction_type analytical
_exptl_absorpt_process_details
;
(SADABS; Krause <i>et al.</i>,  2015)
;
_exptl_crystal_colour colourless
_exptl_crystal_density_diffrn 1.308
_exptl_crystal_description block
_exptl_crystal_F_000 680
_exptl_crystal_size_max 0.5
_exptl_crystal_size_mid 0.4
_exptl_crystal_size_min 0.3
_refine_diff_density_max 0.585
_refine_diff_density_min -0.338
_refine_ls_extinction_method none
_refine_ls_goodness_of_fit_ref 1.185
_refine_ls_hydrogen_treatment mixed
_refine_ls_matrix_type full
_refine_ls_number_parameters 403
_refine_ls_number_reflns 5775
_refine_ls_number_restraints 2
_refine_ls_restrained_S_all 1.185
_refine_ls_R_factor_all 0.1033
_refine_ls_R_factor_gt 0.0896
_refine_ls_shift/su_max 0.000
_refine_ls_shift/su_mean 0.000
_refine_ls_structure_factor_coef Fsqd
_refine_ls_weighting_details 'w=1/[\s^2^(Fo^2^)+(0.0143P)^2^+10.4102P] where P=(Fo^2^+2Fc^2^)/3'
_refine_ls_weighting_scheme calc
_refine_ls_wR_factor_gt 0.2001
_refine_ls_wR_factor_ref 0.2059
_reflns_number_gt 4892
_reflns_number_total 5775
_reflns_threshold_expression 'I > 2\s(I)'
_cod_data_source_file ee2011.cif
_cod_data_source_block IV
_cod_depositor_comments 'Adding full bibliography for 2023405--2023409.cif.'
_cod_database_code 2023407
_shelx_space_group_comment
;
The symmetry employed for this shelxl refinement is uniquely defined
by the following loop, which should always be used as a source of
symmetry information in preference to the above space-group names.
They are only intended as comments.
;

loop_
_space_group_symop_operation_xyz
'x, y, z'
'-x, -y, -z'

loop_
_atom_site_type_symbol
_atom_site_label
_atom_site_fract_x
_atom_site_fract_y
_atom_site_fract_z
_atom_site_U_iso_or_equiv
_atom_site_adp_type
_atom_site_calc_flag
_atom_site_occupancy
_atom_site_disorder_assembly
_atom_site_disorder_group
Cl Cl2 1.11424(18) 0.86611(11) 0.52129(8) 0.0292(3) Uani d 1 . .
Cl Cl1 0.6097(2) 0.63420(11) 1.00579(9) 0.0366(4) Uani d 1 . .
F F1 0.3393(4) 0.7014(3) 0.6933(2) 0.0340(8) Uani d 1 . .
F F2 0.0752(4) 0.4329(3) 0.8568(2) 0.0335(8) Uani d 1 . .
F F3 0.9182(4) 0.7720(3) 0.2168(2) 0.0339(8) Uani d 1 . .
F F4 0.5878(4) 1.0740(3) 0.3087(2) 0.0396(9) Uani d 1 . .
N N2 0.8306(6) 0.8731(4) 0.4140(3) 0.0242(10) Uani d 1 . .
N N1 0.3190(6) 0.6384(4) 0.9063(3) 0.0244(10) Uani d 1 . .
C C27 0.7599(6) 0.9234(4) 0.2683(3) 0.0201(11) Uani d 1 . .
C C9 0.2164(6) 0.5657(4) 0.7790(3) 0.0205(11) Uani d 1 . .
C C28 0.6271(7) 0.9934(4) 0.2546(3) 0.0251(12) Uani d 1 . .
C C1 0.3471(6) 0.5569(4) 0.8386(3) 0.0212(11) Uani d 1 . .
H H1 0.335348 0.487106 0.868486 0.025 Uiso calc 1 . .
C C21 1.0944(6) 1.0169(4) 0.2351(3) 0.0227(11) Uani d 1 . .
C C19 0.8667(6) 0.9430(4) 0.3359(3) 0.0218(11) Uani d 1 . .
H H19 0.836336 1.016817 0.354039 0.026 Uiso calc 1 . .
C C3 0.5585(6) 0.4696(4) 0.7320(3) 0.0244(12) Uani d 1 . .
C C20 1.0529(7) 0.9374(4) 0.3056(3) 0.0252(12) Uani d 1 . .
H H20A 1.113949 0.951212 0.353117 0.030 Uiso calc 1 . .
H H20B 1.088997 0.865768 0.285632 0.030 Uiso calc 1 . .
C C14 0.0907(7) 0.4965(4) 0.7874(3) 0.0252(12) Uani d 1 . .
C C32 0.7907(7) 0.8440(4) 0.2094(3) 0.0258(12) Uani d 1 . .
C C11 0.1145(8) 0.6272(5) 0.6475(4) 0.0325(14) Uani d 1 . .
H H11 0.122464 0.673672 0.599757 0.039 Uiso calc 1 . .
C C22 1.1007(7) 1.1225(5) 0.2533(4) 0.0309(13) Uani d 1 . .
H H22 1.075832 1.144702 0.309803 0.037 Uiso calc 1 . .
C C2 0.5263(7) 0.5557(4) 0.7956(3) 0.0242(12) Uani d 1 . .
H H2A 0.546795 0.624627 0.767039 0.029 Uiso calc 1 . .
H H2B 0.603436 0.544026 0.838268 0.029 Uiso calc 1 . .
C C25 1.1662(7) 1.0602(5) 0.0882(4) 0.0327(14) Uani d 1 . .
H H25 1.187292 1.039035 0.031390 0.039 Uiso calc 1 . .
C C10 0.2208(7) 0.6305(4) 0.7066(3) 0.0239(12) Uani d 1 . .
C C8 0.5647(7) 0.3644(5) 0.7585(4) 0.0321(13) Uani d 1 . .
H H8 0.546327 0.346785 0.816886 0.038 Uiso calc 1 . .
C C36 0.6658(7) 0.8977(5) 0.4644(4) 0.0348(14) Uani d 1 . .
H H36A 0.575698 0.900454 0.428380 0.042 Uiso calc 1 . .
H H36B 0.663620 0.965988 0.492346 0.042 Uiso calc 1 . .
C C15 0.1649(8) 0.6286(5) 0.9678(4) 0.0351(14) Uani d 1 . .
H H15A 0.174375 0.564876 1.004224 0.042 Uiso calc 1 . .
H H15B 0.065945 0.625638 0.938275 0.042 Uiso calc 1 . .
C C33 0.8366(8) 0.7563(5) 0.4037(4) 0.0346(14) Uani d 1 . .
H H33A 0.952397 0.726924 0.389866 0.042 Uiso calc 1 . .
H H33B 0.771135 0.738088 0.359065 0.042 Uiso calc 1 . .
C C26 1.1262(7) 0.9866(4) 0.1518(3) 0.0256(12) Uani d 1 . .
H H26 1.120489 0.914988 0.138423 0.031 Uiso calc 1 . .
C C31 0.6991(8) 0.8323(5) 0.1447(4) 0.0346(14) Uani d 1 . .
H H31 0.722886 0.774732 0.107981 0.042 Uiso calc 1 . .
C C13 -0.0197(7) 0.4882(5) 0.7300(4) 0.0338(14) Uani d 1 . .
H H13 -0.103175 0.438879 0.738846 0.041 Uiso calc 1 . .
C C5 0.6205(8) 0.4144(6) 0.5880(4) 0.0428(16) Uani d 1 . .
H H5 0.638539 0.431937 0.529606 0.051 Uiso calc 1 . .
C C29 0.5330(8) 0.9887(5) 0.1896(4) 0.0359(15) Uani d 1 . .
H H29 0.445057 1.039810 0.182690 0.043 Uiso calc 1 . .
C C17 0.2484(8) 0.8097(5) 0.9603(4) 0.0394(15) Uani d 1 . .
H H17A 0.172625 0.871072 0.948940 0.047 Uiso calc 1 . .
H H17B 0.342017 0.834403 0.986302 0.047 Uiso calc 1 . .
C C30 0.5719(8) 0.9062(6) 0.1348(4) 0.0392(16) Uani d 1 . .
H H30 0.509337 0.900738 0.089399 0.047 Uiso calc 1 . .
C C7 0.5979(7) 0.2849(5) 0.7000(4) 0.0380(15) Uani d 1 . .
H H7 0.599135 0.213208 0.718453 0.046 Uiso calc 1 . .
C C24 1.1755(8) 1.1644(5) 0.1071(4) 0.0386(15) Uani d 1 . .
H H24 1.204076 1.214593 0.063287 0.046 Uiso calc 1 . .
C C23 1.1434(8) 1.1956(5) 0.1892(4) 0.0361(14) Uani d 1 . .
H H23 1.150355 1.267240 0.202027 0.043 Uiso calc 1 . .
C C18 0.3116(8) 0.7526(4) 0.8797(4) 0.0329(14) Uani d 1 . .
H H18A 0.234606 0.766623 0.837207 0.040 Uiso calc 1 . .
H H18B 0.423028 0.774539 0.855950 0.040 Uiso calc 1 . .
C C12 -0.0056(8) 0.5533(5) 0.6597(4) 0.0390(15) Uani d 1 . .
H H12 -0.078813 0.547876 0.618826 0.047 Uiso calc 1 . .
C C4 0.5858(7) 0.4928(5) 0.6459(4) 0.0312(13) Uani d 1 . .
H H4 0.580421 0.564153 0.626864 0.037 Uiso calc 1 . .
C C6 0.6290(8) 0.3101(6) 0.6148(5) 0.0487(19) Uani d 1 . .
H H6 0.656059 0.256025 0.575020 0.058 Uiso calc 1 . .
C C35 0.6475(9) 0.8081(6) 0.5286(4) 0.0473(18) Uani d 1 . .
H H35A 0.530490 0.788934 0.539572 0.057 Uiso calc 1 . .
H H35B 0.683247 0.827842 0.582205 0.057 Uiso calc 1 . .
C C16 0.1547(9) 0.7276(5) 1.0185(4) 0.0420(16) Uani d 1 . .
H H16A 0.207772 0.713990 1.070222 0.050 Uiso calc 1 . .
H H16B 0.037391 0.752837 1.034725 0.050 Uiso calc 1 . .
C C34 0.7597(9) 0.7161(6) 0.4895(4) 0.0449(17) Uani d 1 . .
H H34A 0.847256 0.694674 0.525112 0.054 Uiso calc 1 . .
H H34B 0.693919 0.654893 0.483513 0.054 Uiso calc 1 . .
H H1' 0.397(7) 0.632(5) 0.948(3) 0.054 Uiso d 1 . .
H H2 0.911(6) 0.875(5) 0.454(3) 0.054 Uiso d 1 . .

loop_
_atom_site_aniso_label
_atom_site_aniso_U_11
_atom_site_aniso_U_22
_atom_site_aniso_U_33
_atom_site_aniso_U_12
_atom_site_aniso_U_13
_atom_site_aniso_U_23
Cl2 0.0390(8) 0.0279(7) 0.0220(7) 0.0035(6) -0.0099(6) -0.0062(5)
Cl1 0.0553(10) 0.0307(8) 0.0290(8) -0.0163(7) -0.0203(7) 0.0075(6)
F1 0.041(2) 0.0338(19) 0.0285(18) -0.0134(15) -0.0076(15) 0.0094(14)
F2 0.0333(19) 0.0309(18) 0.0360(19) -0.0100(14) -0.0017(15) 0.0077(15)
F3 0.038(2) 0.0304(18) 0.0321(19) 0.0034(15) -0.0013(15) -0.0111(14)
F4 0.034(2) 0.0281(18) 0.057(2) 0.0064(15) -0.0083(17) -0.0129(16)
N2 0.028(3) 0.027(2) 0.016(2) -0.003(2) -0.0015(19) 0.0012(19)
N1 0.031(3) 0.027(2) 0.016(2) -0.003(2) -0.0052(19) -0.0038(19)
C27 0.023(3) 0.021(3) 0.017(3) -0.004(2) -0.002(2) 0.000(2)
C9 0.022(3) 0.021(3) 0.018(3) 0.005(2) -0.002(2) -0.005(2)
C28 0.023(3) 0.025(3) 0.027(3) -0.006(2) -0.002(2) -0.001(2)
C1 0.026(3) 0.020(3) 0.018(3) -0.001(2) -0.006(2) -0.002(2)
C21 0.015(3) 0.029(3) 0.024(3) -0.001(2) -0.001(2) -0.001(2)
C19 0.026(3) 0.021(3) 0.018(3) -0.005(2) -0.003(2) 0.002(2)
C3 0.020(3) 0.031(3) 0.023(3) -0.003(2) -0.001(2) -0.005(2)
C20 0.026(3) 0.029(3) 0.022(3) -0.004(2) -0.006(2) -0.001(2)
C14 0.023(3) 0.023(3) 0.030(3) 0.000(2) -0.003(2) -0.002(2)
C32 0.027(3) 0.027(3) 0.022(3) -0.006(2) 0.002(2) -0.001(2)
C11 0.043(4) 0.033(3) 0.024(3) 0.005(3) -0.015(3) 0.001(2)
C22 0.031(3) 0.034(3) 0.028(3) -0.006(3) -0.002(3) -0.006(3)
C2 0.023(3) 0.028(3) 0.022(3) -0.006(2) -0.005(2) -0.003(2)
C25 0.032(3) 0.044(4) 0.021(3) -0.005(3) 0.002(2) 0.001(3)
C10 0.024(3) 0.023(3) 0.025(3) -0.004(2) -0.002(2) -0.001(2)
C8 0.020(3) 0.039(3) 0.037(3) 0.002(2) -0.003(2) -0.002(3)
C36 0.027(3) 0.053(4) 0.024(3) -0.008(3) 0.004(2) -0.004(3)
C15 0.038(4) 0.035(3) 0.029(3) 0.001(3) 0.008(3) -0.004(3)
C33 0.045(4) 0.032(3) 0.028(3) -0.007(3) -0.007(3) 0.005(3)
C26 0.023(3) 0.031(3) 0.024(3) -0.005(2) -0.003(2) -0.001(2)
C31 0.036(3) 0.044(4) 0.025(3) -0.020(3) 0.003(3) -0.011(3)
C13 0.025(3) 0.029(3) 0.049(4) -0.007(2) -0.010(3) 0.000(3)
C5 0.038(4) 0.063(5) 0.026(3) 0.002(3) 0.004(3) -0.015(3)
C29 0.030(3) 0.038(4) 0.042(4) -0.008(3) -0.016(3) 0.011(3)
C17 0.044(4) 0.032(3) 0.043(4) 0.005(3) -0.007(3) -0.016(3)
C30 0.035(4) 0.062(4) 0.026(3) -0.022(3) -0.013(3) 0.003(3)
C7 0.027(3) 0.035(3) 0.050(4) 0.000(3) 0.002(3) -0.011(3)
C24 0.037(4) 0.047(4) 0.031(3) -0.007(3) -0.002(3) 0.015(3)
C23 0.034(3) 0.026(3) 0.048(4) -0.003(3) -0.002(3) -0.001(3)
C18 0.046(4) 0.022(3) 0.031(3) -0.001(3) -0.005(3) -0.005(2)
C12 0.033(3) 0.041(4) 0.049(4) 0.000(3) -0.024(3) -0.005(3)
C4 0.029(3) 0.038(3) 0.026(3) -0.004(3) 0.000(2) -0.003(3)
C6 0.031(4) 0.057(5) 0.056(5) 0.000(3) 0.008(3) -0.034(4)
C35 0.045(4) 0.075(5) 0.023(3) -0.020(4) 0.001(3) 0.003(3)
C16 0.046(4) 0.047(4) 0.031(3) 0.004(3) 0.001(3) -0.012(3)
C34 0.047(4) 0.056(4) 0.034(4) -0.015(3) -0.009(3) 0.018(3)

loop_
_atom_type_symbol
_atom_type_description
_atom_type_scat_dispersion_real
_atom_type_scat_dispersion_imag
_atom_type_scat_source
C C 0.0033 0.0016 'International Tables Vol C Tables 4.2.6.8 and 6.1.1.4'
H H 0.0000 0.0000 'International Tables Vol C Tables 4.2.6.8 and 6.1.1.4'
N N 0.0061 0.0033 'International Tables Vol C Tables 4.2.6.8 and 6.1.1.4'
F F 0.0171 0.0103 'International Tables Vol C Tables 4.2.6.8 and 6.1.1.4'
Cl Cl 0.1484 0.1585 'International Tables Vol C Tables 4.2.6.8 and 6.1.1.4'

loop_
_geom_angle_atom_site_label_1
_geom_angle_atom_site_label_2
_geom_angle_atom_site_label_3
_geom_angle_site_symmetry_1
_geom_angle_site_symmetry_3
_geom_angle
_geom_angle_publ_flag
C36 N2 C33 . . 103.9(4) ?
C36 N2 C19 . . 114.4(4) ?
C33 N2 C19 . . 118.5(4) ?
C15 N1 C18 . . 103.7(4) ?
C15 N1 C1 . . 115.1(4) ?
C18 N1 C1 . . 118.3(4) ?
C28 C27 C32 . . 113.3(5) ?
C28 C27 C19 . . 120.6(5) ?
C32 C27 C19 . . 125.7(5) ?
C14 C9 C10 . . 113.8(5) ?
C14 C9 C1 . . 120.1(5) ?
C10 C9 C1 . . 125.5(5) ?
F4 C28 C29 . . 117.1(5) ?
F4 C28 C27 . . 117.7(5) ?
C29 C28 C27 . . 125.2(5) ?
N1 C1 C9 . . 113.3(4) ?
N1 C1 C2 . . 110.0(4) ?
C9 C1 C2 . . 114.7(4) ?
C26 C21 C22 . . 119.0(5) ?
C26 C21 C20 . . 121.1(5) ?
C22 C21 C20 . . 119.9(5) ?
C27 C19 N2 . . 113.2(4) ?
C27 C19 C20 . . 114.3(4) ?
N2 C19 C20 . . 110.0(4) ?
C8 C3 C4 . . 118.4(5) ?
C8 C3 C2 . . 120.3(5) ?
C4 C3 C2 . . 121.3(5) ?
C21 C20 C19 . . 111.0(4) ?
F2 C14 C13 . . 117.9(5) ?
F2 C14 C9 . . 117.6(5) ?
C13 C14 C9 . . 124.6(5) ?
F3 C32 C31 . . 117.2(5) ?
F3 C32 C27 . . 118.1(5) ?
C31 C32 C27 . . 124.8(5) ?
C10 C11 C12 . . 117.7(5) ?
C23 C22 C21 . . 120.2(5) ?
C3 C2 C1 . . 110.2(4) ?
C24 C25 C26 . . 120.2(6) ?
F1 C10 C11 . . 117.3(5) ?
F1 C10 C9 . . 118.0(5) ?
C11 C10 C9 . . 124.7(5) ?
C3 C8 C7 . . 120.4(6) ?
N2 C36 C35 . . 104.2(5) ?
N1 C15 C16 . . 103.7(5) ?
N2 C33 C34 . . 103.2(5) ?
C25 C26 C21 . . 120.3(5) ?
C30 C31 C32 . . 118.0(6) ?
C12 C13 C14 . . 118.2(5) ?
C4 C5 C6 . . 120.0(6) ?
C28 C29 C30 . . 117.2(6) ?
C18 C17 C16 . . 105.3(5) ?
C31 C30 C29 . . 121.4(5) ?
C6 C7 C8 . . 120.1(6) ?
C23 C24 C25 . . 120.0(6) ?
C24 C23 C22 . . 120.2(6) ?
N1 C18 C17 . . 104.2(5) ?
C13 C12 C11 . . 121.0(5) ?
C5 C4 C3 . . 121.4(6) ?
C5 C6 C7 . . 119.7(6) ?
C36 C35 C34 . . 105.5(5) ?
C15 C16 C17 . . 105.7(5) ?
C33 C34 C35 . . 105.9(5) ?

loop_
_geom_bond_atom_site_label_1
_geom_bond_atom_site_label_2
_geom_bond_site_symmetry_2
_geom_bond_distance
_geom_bond_publ_flag
F1 C10 . 1.357(6) ?
F2 C14 . 1.352(6) ?
F3 C32 . 1.353(6) ?
F4 C28 . 1.361(6) ?
N2 C36 . 1.491(7) ?
N2 C33 . 1.500(7) ?
N2 C19 . 1.520(6) ?
N1 C15 . 1.498(7) ?
N1 C18 . 1.502(7) ?
N1 C1 . 1.513(6) ?
C27 C28 . 1.390(7) ?
C27 C32 . 1.396(7) ?
C27 C19 . 1.513(7) ?
C9 C14 . 1.385(7) ?
C9 C10 . 1.400(7) ?
C9 C1 . 1.518(7) ?
C28 C29 . 1.378(8) ?
C1 C2 . 1.528(7) ?
C21 C26 . 1.391(7) ?
C21 C22 . 1.392(8) ?
C21 C20 . 1.513(7) ?
C19 C20 . 1.526(7) ?
C3 C8 . 1.392(8) ?
C3 C4 . 1.393(8) ?
C3 C2 . 1.510(7) ?
C14 C13 . 1.381(8) ?
C32 C31 . 1.373(8) ?
C11 C10 . 1.369(8) ?
C11 C12 . 1.393(9) ?
C22 C23 . 1.389(8) ?
C25 C24 . 1.381(9) ?
C25 C26 . 1.383(8) ?
C8 C7 . 1.394(8) ?
C36 C35 . 1.513(9) ?
C15 C16 . 1.515(8) ?
C33 C34 . 1.521(8) ?
C31 C30 . 1.373(9) ?
C13 C12 . 1.374(9) ?
C5 C4 . 1.378(9) ?
C5 C6 . 1.382(10) ?
C29 C30 . 1.386(9) ?
C17 C18 . 1.516(8) ?
C17 C16 . 1.550(9) ?
C7 C6 . 1.388(10) ?
C24 C23 . 1.375(9) ?
C35 C34 . 1.534(10) ?

loop_
_geom_hbond_atom_site_label_D
_geom_hbond_atom_site_label_H
_geom_hbond_atom_site_label_A
_geom_hbond_site_symmetry_A
_geom_hbond_distance_DH
_geom_hbond_distance_HA
_geom_hbond_distance_DA
_geom_hbond_angle_DHA
_geom_hbond_publ_flag
N1 H1' Cl1 . 0.985(10) 2.07(2) 3.021(5) 163(6) yes
N2 H2 Cl2 . 0.984(10) 2.080(17) 3.052(5) 169(6) yes
